data_7242096
loop_
_publ_author_name
'Liu, Guocheng'
'Zhao, Jing'
'Liang, Shuang'
'Li, Yan'
'Chang, Zhihan'
'Wang, Xiuli'
'Chen, Baokuan'

_publ_section_title
;
 Ten polytorsional-amide-induced helical-based coordination polymers with
 difunctional electrochemical activities
;
_journal_issue 5
_journal_name_full CrystEngComm
_journal_page_first 1263
_journal_page_last 1271
_journal_paper_doi 10.1039/D0CE01754J
_journal_volume 23
_journal_year 2021
_chemical_formula_moiety 'C32 H30 N4 Ni O9, H2 O'
_chemical_formula_sum 'C32 H32 N4 Ni O10'
_chemical_formula_weight 691.31
_space_group_crystal_system monoclinic
_space_group_IT_number 14
_space_group_name_Hall '-P 2yn'
_space_group_name_H-M_alt 'P 1 21/n 1'
_atom_sites_solution_hydrogens mixed
_atom_sites_solution_primary direct
_audit_creation_method SHELXL-2014/7
_audit_update_record
;
2020-12-01 deposited with the CCDC.	2021-01-07 downloaded from the CCDC.
;
_cell_angle_alpha 90
_cell_angle_beta 100.649(1)
_cell_angle_gamma 90
_cell_formula_units_Z 4
_cell_length_a 10.8482(4)
_cell_length_b 11.7284(5)
_cell_length_c 25.7782(9)
_cell_measurement_reflns_used 5139
_cell_measurement_temperature 295(2)
_cell_measurement_theta_max 24.4662
_cell_measurement_theta_min 2.2052
_cell_volume 3223.3(2)
_computing_cell_refinement 'SMART (Bruker, 2001)'
_computing_data_collection 'SMART (Bruker, 2001)'
_computing_data_reduction 'SAINT+ (Bruker, 1999)'
_computing_molecular_graphics 'PLATON (Spek, 2003)'
_computing_publication_material 'SHELXTL (1998)'
_computing_structure_refinement 'SHELXL-2014/7 (Sheldrick, 2014)'
_computing_structure_solution 'SHELXS-97 (Sheldrick, 1990)'
_diffrn_ambient_temperature 295(2)
_diffrn_measured_fraction_theta_full 0.999
_diffrn_measured_fraction_theta_max 0.999
_diffrn_measurement_device_type 'Bruker APEX CCD'
_diffrn_measurement_method '\f and \w scans'
_diffrn_radiation_type MoK\a
_diffrn_radiation_wavelength 0.71073
_diffrn_reflns_av_R_equivalents 0.0288
_diffrn_reflns_av_unetI/netI 0.0302
_diffrn_reflns_Laue_measured_fraction_full 0.999
_diffrn_reflns_Laue_measured_fraction_max 0.999
_diffrn_reflns_limit_h_max 12
_diffrn_reflns_limit_h_min -10
_diffrn_reflns_limit_k_max 8
_diffrn_reflns_limit_k_min -13
_diffrn_reflns_limit_l_max 30
_diffrn_reflns_limit_l_min -29
_diffrn_reflns_number 18013
_diffrn_reflns_point_group_measured_fraction_full 0.999
_diffrn_reflns_point_group_measured_fraction_max 0.999
_diffrn_reflns_theta_full 25.062
_diffrn_reflns_theta_max 25.062
_diffrn_reflns_theta_min 1.608
_exptl_absorpt_coefficient_mu 0.665
_exptl_absorpt_correction_T_max 0.930
_exptl_absorpt_correction_T_min 0.865
_exptl_absorpt_correction_type multi-scan
_exptl_absorpt_process_details '(SADABS; Sheldrick, 1996)'
_exptl_crystal_colour green
_exptl_crystal_density_diffrn 1.425
_exptl_crystal_description block
_exptl_crystal_F_000 1440
_exptl_crystal_size_max 0.150
_exptl_crystal_size_mid 0.130
_exptl_crystal_size_min 0.110
_refine_diff_density_max 1.018
_refine_diff_density_min -0.307
_refine_diff_density_rms 0.051
_refine_ls_extinction_method none
_refine_ls_goodness_of_fit_ref 1.025
_refine_ls_hydrogen_treatment constr
_refine_ls_matrix_type full
_refine_ls_number_parameters 424
_refine_ls_number_reflns 5692
_refine_ls_number_restraints 1
_refine_ls_restrained_S_all 1.026
_refine_ls_R_factor_all 0.0494
_refine_ls_R_factor_gt 0.0351
_refine_ls_shift/su_max 0.001
_refine_ls_shift/su_mean 0.000
_refine_ls_structure_factor_coef Fsqd
_refine_ls_weighting_details 'w=1/[\s^2^(Fo^2^)+(0.0505P)^2^+1.5409P] where P=(Fo^2^+2Fc^2^)/3'
_refine_ls_weighting_scheme calc
_refine_ls_wR_factor_gt 0.0912
_refine_ls_wR_factor_ref 0.0986
_reflns_Friedel_coverage 0.000
_reflns_number_gt 4563
_reflns_number_total 5692
_reflns_threshold_expression 'I > 2\s(I)'
_cod_data_source_file d0ce01754j2.cif
_cod_data_source_block Ni-1
_cod_depositor_comments 'Adding full bibliography for 7242094--7242103.cif.'
_cod_original_sg_symbol_H-M 'P 21/n'
_cod_database_code 7242096
_shelx_shelxl_version_number 2014/7
_shelx_space_group_comment
;
The symmetry employed for this shelxl refinement is uniquely defined
by the following loop, which should always be used as a source of
symmetry information in preference to the above space-group names.
They are only intended as comments.
;
_shelx_estimated_absorpt_t_min 0.907
_shelx_estimated_absorpt_t_max 0.930

loop_
_space_group_symop_operation_xyz
'x, y, z'
'-x+1/2, y+1/2, -z+1/2'
'-x, -y, -z'
'x-1/2, -y-1/2, z-1/2'

loop_
_atom_site_label
_atom_site_type_symbol
_atom_site_fract_x
_atom_site_fract_y
_atom_site_fract_z
_atom_site_U_iso_or_equiv
_atom_site_adp_type
_atom_site_occupancy
_atom_site_site_symmetry_order
_atom_site_calc_flag
_atom_site_refinement_flags_posn
_atom_site_refinement_flags_adp
_atom_site_refinement_flags_occupancy
_atom_site_disorder_assembly
_atom_site_disorder_group
Ni1 Ni 0.16729(3) 0.22486(3) 0.69821(2) 0.02798(11) Uani 1 1 d . U . . .
O1W O 0.18656(15) 0.07158(14) 0.74144(7) 0.0403(4) Uani 1 1 d . . . . .
H1A H 0.2609 0.0729 0.7630 0.048 Uiso 1 1 d R U . . .
H1B H 0.1343 0.0298 0.7562 0.048 Uiso 1 1 d R U . . .
O2W O 0.17792(15) 0.37816(13) 0.65861(6) 0.0342(4) Uani 1 1 d . U . . .
H2A H 0.1362 0.4357 0.6702 0.041 Uiso 1 1 d R U . . .
H2B H 0.2591 0.3906 0.6695 0.041 Uiso 1 1 d R U . . .
O3W O 0.14120(16) 0.30380(16) 0.76693(7) 0.0430(4) Uani 1 1 d . . . . .
H3A H 0.1036 0.3708 0.7644 0.052 Uiso 1 1 d R U . . .
H3B H 0.2126 0.3066 0.7896 0.052 Uiso 1 1 d R U . . .
O4W O 0.3570(2) 0.2827(2) 0.84467(9) 0.0785(8) Uani 1 1 d . . . . .
H4A H 0.3604 0.2851 0.8793 0.094 Uiso 1 1 d R U . . .
H4B H 0.3801 0.2133 0.8359 0.094 Uiso 1 1 d R U . . .
O1 O 0.11913(19) -0.23002(19) 0.53859(9) 0.0589(6) Uani 1 1 d . . . . .
O2 O 0.48793(19) -0.75459(19) 0.52335(8) 0.0559(5) Uani 1 1 d . . . . .
O3 O 0.35725(14) 0.22769(13) 0.72518(6) 0.0323(4) Uani 1 1 d . . . . .
O4 O 0.42737(16) 0.39746(15) 0.70513(8) 0.0442(5) Uani 1 1 d . . . . .
O5 O 0.42845(15) 0.06645(14) 0.80948(7) 0.0364(4) Uani 1 1 d . . . . .
O6 O 0.49417(15) -0.00340(14) 0.73890(7) 0.0392(4) Uani 1 1 d . . . . .
N1 N 0.19547(18) 0.13806(16) 0.63063(8) 0.0322(5) Uani 1 1 d . . . . .
N2 N 0.2857(2) -0.1735(2) 0.50559(9) 0.0463(6) Uani 1 1 d . . . . .
H2 H 0.3581 -0.1908 0.4988 0.056 Uiso 1 1 calc R U . . .
N3 N 0.50406(18) -0.72141(19) 0.61006(8) 0.0381(5) Uani 1 1 d . . . . .
H3 H 0.4865 -0.6765 0.6341 0.046 Uiso 1 1 calc R U . . .
N4 N 0.97312(18) -0.79027(17) 0.67375(8) 0.0333(5) Uani 1 1 d . . . . .
C1 C 0.1307(2) 0.1614(2) 0.58259(10) 0.0411(6) Uani 1 1 d . . . . .
H1 H 0.0754 0.2227 0.5789 0.049 Uiso 1 1 calc R U . . .
C2 C 0.1411(2) 0.0996(2) 0.53810(10) 0.0427(6) Uani 1 1 d . . . . .
H2C H 0.0927 0.1184 0.5056 0.051 Uiso 1 1 calc R U . . .
C3 C 0.2244(2) 0.0093(2) 0.54250(10) 0.0352(6) Uani 1 1 d . . . . .
C4 C 0.2942(2) -0.0123(2) 0.59165(10) 0.0391(6) Uani 1 1 d . . . . .
H4 H 0.3533 -0.0707 0.5961 0.047 Uiso 1 1 calc R U . . .
C5 C 0.2769(2) 0.0519(2) 0.63422(10) 0.0363(6) Uani 1 1 d . . . . .
H5 H 0.3242 0.0346 0.6672 0.044 Uiso 1 1 calc R U . . .
C6 C 0.2363(3) -0.0591(2) 0.49392(11) 0.0508(7) Uani 1 1 d . . . . .
H6A H 0.1543 -0.0647 0.4714 0.061 Uiso 1 1 calc R U . . .
H6B H 0.2909 -0.0185 0.4744 0.061 Uiso 1 1 calc R U . . .
C7 C 0.2210(3) -0.2515(2) 0.52654(11) 0.0445(7) Uani 1 1 d . . . . .
C8 C 0.2823(2) -0.3673(2) 0.53486(10) 0.0434(6) Uani 1 1 d . . . . .
C9 C 0.2304(2) -0.4607(2) 0.50327(9) 0.0361(6) Uani 1 1 d . . . . .
C10 C 0.1183(3) -0.4505(3) 0.46502(10) 0.0473(7) Uani 1 1 d . . . . .
H10 H 0.0759 -0.3812 0.4611 0.057 Uiso 1 1 calc R U . . .
C11 C 0.0723(3) -0.5400(3) 0.43421(11) 0.0582(8) Uani 1 1 d . . . . .
H11 H -0.0017 -0.5319 0.4097 0.070 Uiso 1 1 calc R U . . .
C12 C 0.1352(3) -0.6435(3) 0.43910(12) 0.0585(8) Uani 1 1 d . . . . .
H12 H 0.1042 -0.7036 0.4169 0.070 Uiso 1 1 calc R U . . .
C13 C 0.2408(3) -0.6585(3) 0.47563(11) 0.0475(7) Uani 1 1 d . . . . .
H13 H 0.2803 -0.7292 0.4787 0.057 Uiso 1 1 calc R U . . .
C14 C 0.2921(2) -0.5682(2) 0.50934(9) 0.0349(6) Uani 1 1 d . . . . .
C15 C 0.4006(2) -0.5804(2) 0.54985(10) 0.0372(6) Uani 1 1 d . . . . .
C16 C 0.4453(3) -0.4884(3) 0.58003(12) 0.0561(8) Uani 1 1 d . . . . .
H16 H 0.5155 -0.4971 0.6065 0.067 Uiso 1 1 calc R U . . .
C17 C 0.3878(3) -0.3813(3) 0.57198(12) 0.0603(9) Uani 1 1 d . . . . .
H17 H 0.4221 -0.3193 0.5922 0.072 Uiso 1 1 calc R U . . .
C18 C 0.4674(2) -0.6926(2) 0.55929(10) 0.0377(6) Uani 1 1 d . . . . .
C19 C 0.5724(2) -0.8257(2) 0.62593(10) 0.0384(6) Uani 1 1 d . . . . .
H19A H 0.5550 -0.8799 0.5971 0.046 Uiso 1 1 calc R U . . .
H19B H 0.5415 -0.8581 0.6557 0.046 Uiso 1 1 calc R U . . .
C20 C 0.7128(2) -0.8105(2) 0.64114(9) 0.0326(5) Uani 1 1 d . . . . .
C21 C 0.7880(2) -0.9041(3) 0.65577(13) 0.0552(8) Uani 1 1 d . . . . .
H21 H 0.7525 -0.9764 0.6551 0.066 Uiso 1 1 calc R U . . .
C22 C 0.9157(2) -0.8909(2) 0.67143(13) 0.0548(8) Uani 1 1 d . . . . .
H22 H 0.9643 -0.9556 0.6809 0.066 Uiso 1 1 calc R U . . .
C23 C 0.9006(2) -0.7012(2) 0.65831(11) 0.0417(6) Uani 1 1 d . . . . .
H23 H 0.9381 -0.6297 0.6589 0.050 Uiso 1 1 calc R U . . .
C24 C 0.7725(2) -0.7084(2) 0.64132(11) 0.0430(7) Uani 1 1 d . . . . .
H24 H 0.7267 -0.6432 0.6299 0.052 Uiso 1 1 calc R U . . .
C25 C 0.4417(2) 0.3016(2) 0.72755(9) 0.0294(5) Uani 1 1 d . . . . .
C26 C 0.5704(2) 0.2693(2) 0.75684(9) 0.0291(5) Uani 1 1 d . . . . .
C27 C 0.5948(2) 0.1610(2) 0.77803(9) 0.0311(5) Uani 1 1 d . . . . .
C28 C 0.7166(2) 0.1328(2) 0.80222(11) 0.0464(7) Uani 1 1 d . . . . .
H28 H 0.7336 0.0604 0.8165 0.056 Uiso 1 1 calc R U . . .
C29 C 0.8122(2) 0.2113(3) 0.80510(12) 0.0556(8) Uani 1 1 d . . . . .
H29 H 0.8932 0.1914 0.8212 0.067 Uiso 1 1 calc R U . . .
C30 C 0.7889(3) 0.3179(3) 0.78450(12) 0.0512(7) Uani 1 1 d . . . . .
H30 H 0.8537 0.3706 0.7866 0.061 Uiso 1 1 calc R U . . .
C31 C 0.6686(2) 0.3472(2) 0.76043(11) 0.0410(6) Uani 1 1 d . . . . .
H31 H 0.6530 0.4199 0.7464 0.049 Uiso 1 1 calc R U . . .
C32 C 0.4966(2) 0.0684(2) 0.77453(10) 0.0307(5) Uani 1 1 d . . . . .

loop_
_atom_site_aniso_label
_atom_site_aniso_U_11
_atom_site_aniso_U_22
_atom_site_aniso_U_33
_atom_site_aniso_U_23
_atom_site_aniso_U_13
_atom_site_aniso_U_12
Ni1 0.02483(17) 0.02315(17) 0.03399(18) -0.00033(13) 0.00027(12) 0.00253(12)
O1W 0.0296(9) 0.0354(10) 0.0530(11) 0.0125(8) -0.0001(8) -0.0031(8)
O2W 0.0347(9) 0.0253(8) 0.0417(10) 0.0006(7) 0.0048(7) 0.0059(7)
O3W 0.0441(10) 0.0400(11) 0.0419(10) -0.0052(8) 0.0005(8) 0.0141(8)
O4W 0.0889(17) 0.0922(19) 0.0485(13) -0.0136(12) -0.0030(12) 0.0445(15)
O1 0.0451(11) 0.0575(14) 0.0749(15) 0.0024(11) 0.0130(10) 0.0118(10)
O2 0.0621(13) 0.0649(14) 0.0417(11) -0.0039(10) 0.0127(9) 0.0244(11)
O3 0.0264(8) 0.0250(9) 0.0427(10) 0.0038(7) -0.0012(7) -0.0013(7)
O4 0.0388(10) 0.0285(10) 0.0665(12) 0.0139(9) 0.0126(9) 0.0033(8)
O5 0.0340(9) 0.0334(10) 0.0420(10) 0.0060(8) 0.0072(8) -0.0048(7)
O6 0.0346(9) 0.0287(10) 0.0531(11) -0.0055(8) 0.0048(8) -0.0007(8)
N1 0.0312(10) 0.0257(11) 0.0375(11) -0.0020(9) 0.0005(9) 0.0035(9)
N2 0.0557(14) 0.0409(14) 0.0453(13) -0.0048(11) 0.0171(11) 0.0147(12)
N3 0.0295(11) 0.0441(13) 0.0385(12) -0.0025(10) 0.0009(9) 0.0103(10)
N4 0.0279(10) 0.0314(12) 0.0385(11) 0.0012(9) 0.0006(9) 0.0027(9)
C1 0.0454(15) 0.0349(15) 0.0409(15) 0.0030(12) 0.0022(12) 0.0172(12)
C2 0.0485(16) 0.0423(16) 0.0351(14) 0.0032(12) 0.0020(12) 0.0130(13)
C3 0.0376(13) 0.0318(14) 0.0371(14) 0.0006(11) 0.0089(11) 0.0014(11)
C4 0.0350(14) 0.0340(14) 0.0464(15) -0.0017(12) 0.0027(11) 0.0114(11)
C5 0.0328(13) 0.0324(14) 0.0393(14) -0.0015(11) -0.0048(11) 0.0052(11)
C6 0.070(2) 0.0450(17) 0.0395(16) 0.0018(13) 0.0152(14) 0.0149(15)
C7 0.0456(16) 0.0479(18) 0.0370(15) -0.0061(13) -0.0006(12) 0.0087(13)
C8 0.0420(15) 0.0443(16) 0.0411(15) -0.0028(12) 0.0006(12) 0.0076(13)
C9 0.0342(13) 0.0435(15) 0.0298(13) 0.0025(11) 0.0037(10) 0.0020(12)
C10 0.0446(16) 0.0518(18) 0.0411(15) 0.0059(13) -0.0038(12) 0.0088(14)
C11 0.0538(18) 0.067(2) 0.0441(17) -0.0006(16) -0.0167(14) -0.0002(16)
C12 0.065(2) 0.0524(19) 0.0493(18) -0.0071(15) -0.0127(15) -0.0089(16)
C13 0.0499(17) 0.0416(16) 0.0472(16) -0.0012(13) -0.0009(13) 0.0000(13)
C14 0.0321(13) 0.0412(15) 0.0308(13) 0.0033(11) 0.0047(10) -0.0004(11)
C15 0.0322(13) 0.0424(15) 0.0358(14) 0.0013(12) 0.0032(11) 0.0045(11)
C16 0.0461(16) 0.0526(19) 0.0583(18) -0.0051(15) -0.0196(14) 0.0106(14)
C17 0.0605(19) 0.0445(18) 0.063(2) -0.0163(15) -0.0213(16) 0.0067(15)
C18 0.0271(12) 0.0451(16) 0.0399(15) -0.0001(12) 0.0039(11) 0.0018(11)
C19 0.0291(13) 0.0418(15) 0.0425(15) 0.0008(12) 0.0016(11) 0.0019(11)
C20 0.0284(12) 0.0381(14) 0.0297(13) 0.0030(11) 0.0012(10) 0.0020(11)
C21 0.0369(15) 0.0360(16) 0.085(2) 0.0192(16) -0.0084(14) -0.0059(13)
C22 0.0349(15) 0.0337(16) 0.087(2) 0.0164(15) -0.0109(14) 0.0010(13)
C23 0.0320(13) 0.0274(14) 0.0628(18) -0.0004(12) 0.0016(12) -0.0002(11)
C24 0.0311(13) 0.0304(15) 0.0637(18) 0.0001(13) -0.0014(12) 0.0081(11)
C25 0.0317(13) 0.0254(13) 0.0328(13) -0.0020(10) 0.0101(10) 0.0021(10)
C26 0.0253(12) 0.0273(12) 0.0351(13) -0.0034(10) 0.0069(10) -0.0030(10)
C27 0.0249(12) 0.0315(14) 0.0360(13) -0.0016(11) 0.0031(10) -0.0013(10)
C28 0.0289(13) 0.0450(17) 0.0606(18) 0.0079(14) -0.0043(12) -0.0005(12)
C29 0.0247(14) 0.064(2) 0.073(2) -0.0001(17) -0.0049(13) -0.0062(13)
C30 0.0311(14) 0.0549(19) 0.0666(19) -0.0055(16) 0.0066(13) -0.0165(14)
C31 0.0379(14) 0.0346(15) 0.0516(16) -0.0020(12) 0.0110(12) -0.0090(12)
C32 0.0248(12) 0.0246(13) 0.0393(14) 0.0070(11) -0.0030(10) 0.0032(10)

loop_
_atom_type_symbol
_atom_type_description
_atom_type_scat_dispersion_real
_atom_type_scat_dispersion_imag
_atom_type_scat_source
C C 0.0033 0.0016 'International Tables Vol C Tables 4.2.6.8 and 6.1.1.4'
H H 0.0000 0.0000 'International Tables Vol C Tables 4.2.6.8 and 6.1.1.4'
N N 0.0061 0.0033 'International Tables Vol C Tables 4.2.6.8 and 6.1.1.4'
O O 0.0106 0.0060 'International Tables Vol C Tables 4.2.6.8 and 6.1.1.4'
Ni Ni 0.3393 1.1124 'International Tables Vol C Tables 4.2.6.8 and 6.1.1.4'

loop_
_geom_angle_atom_site_label_1
_geom_angle_atom_site_label_2
_geom_angle_atom_site_label_3
_geom_angle
_geom_angle_site_symmetry_1
_geom_angle_site_symmetry_3
_geom_angle_publ_flag
O3 Ni1 O3W 89.45(7) . . ?
O3 Ni1 O2W 90.52(6) . . ?
O3W Ni1 O2W 93.57(7) . . ?
O3 Ni1 N1 89.87(7) . . ?
O3W Ni1 N1 177.38(8) . . ?
O2W Ni1 N1 88.97(7) . . ?
O3 Ni1 N4 175.50(7) . 1_465 ?
O3W Ni1 N4 90.38(7) . 1_465 ?
O2W Ni1 N4 93.98(7) . 1_465 ?
N1 Ni1 N4 90.10(8) . 1_465 ?
O3 Ni1 O1W 80.74(6) . . ?
O3W Ni1 O1W 86.83(7) . . ?
O2W Ni1 O1W 171.25(6) . . ?
N1 Ni1 O1W 90.56(7) . . ?
N4 Ni1 O1W 94.76(7) 1_465 . ?
Ni1 O1W H1A 107.8 . . ?
Ni1 O1W H1B 133.7 . . ?
H1A O1W H1B 108.6 . . ?
Ni1 O2W H2A 114.2 . . ?
Ni1 O2W H2B 97.4 . . ?
H2A O2W H2B 107.8 . . ?
Ni1 O3W H3A 118.1 . . ?
Ni1 O3W H3B 110.0 . . ?
H3A O3W H3B 110.7 . . ?
H4A O4W H4B 108.8 . . ?
C25 O3 Ni1 135.00(15) . . ?
C5 N1 C1 116.6(2) . . ?
C5 N1 Ni1 120.56(16) . . ?
C1 N1 Ni1 122.75(16) . . ?
C7 N2 C6 121.2(2) . . ?
C7 N2 H2 119.4 . . ?
C6 N2 H2 119.4 . . ?
C18 N3 C19 122.2(2) . . ?
C18 N3 H3 118.9 . . ?
C19 N3 H3 118.9 . . ?
C23 N4 C22 116.1(2) . . ?
C23 N4 Ni1 122.19(17) . 1_645 ?
C22 N4 Ni1 121.71(17) . 1_645 ?
N1 C1 C2 123.7(2) . . ?
N1 C1 H1 118.2 . . ?
C2 C1 H1 118.2 . . ?
C1 C2 C3 119.1(2) . . ?
C1 C2 H2C 120.4 . . ?
C3 C2 H2C 120.4 . . ?
C4 C3 C2 117.2(2) . . ?
C4 C3 C6 123.3(2) . . ?
C2 C3 C6 119.5(2) . . ?
C5 C4 C3 120.2(2) . . ?
C5 C4 H4 119.9 . . ?
C3 C4 H4 119.9 . . ?
N1 C5 C4 123.2(2) . . ?
N1 C5 H5 118.4 . . ?
C4 C5 H5 118.4 . . ?
N2 C6 C3 113.7(2) . . ?
N2 C6 H6A 108.8 . . ?
C3 C6 H6A 108.8 . . ?
N2 C6 H6B 108.8 . . ?
C3 C6 H6B 108.8 . . ?
H6A C6 H6B 107.7 . . ?
O1 C7 N2 122.0(3) . . ?
O1 C7 C8 122.8(3) . . ?
N2 C7 C8 115.2(2) . . ?
C17 C8 C9 120.3(3) . . ?
C17 C8 C7 120.0(3) . . ?
C9 C8 C7 119.7(2) . . ?
C8 C9 C10 122.1(2) . . ?
C8 C9 C14 119.5(2) . . ?
C10 C9 C14 118.4(2) . . ?
C11 C10 C9 121.1(3) . . ?
C11 C10 H10 119.4 . . ?
C9 C10 H10 119.4 . . ?
C10 C11 C12 120.2(3) . . ?
C10 C11 H11 119.9 . . ?
C12 C11 H11 119.9 . . ?
C13 C12 C11 121.1(3) . . ?
C13 C12 H12 119.5 . . ?
C11 C12 H12 119.5 . . ?
C12 C13 C14 121.0(3) . . ?
C12 C13 H13 119.5 . . ?
C14 C13 H13 119.5 . . ?
C13 C14 C9 118.1(2) . . ?
C13 C14 C15 123.4(2) . . ?
C9 C14 C15 118.5(2) . . ?
C16 C15 C14 119.7(2) . . ?
C16 C15 C18 119.4(2) . . ?
C14 C15 C18 120.9(2) . . ?
C15 C16 C17 121.5(2) . . ?
C15 C16 H16 119.2 . . ?
C17 C16 H16 119.2 . . ?
C8 C17 C16 120.4(3) . . ?
C8 C17 H17 119.8 . . ?
C16 C17 H17 119.8 . . ?
O2 C18 N3 121.7(2) . . ?
O2 C18 C15 123.1(2) . . ?
N3 C18 C15 115.3(2) . . ?
N3 C19 C20 114.4(2) . . ?
N3 C19 H19A 108.7 . . ?
C20 C19 H19A 108.7 . . ?
N3 C19 H19B 108.7 . . ?
C20 C19 H19B 108.7 . . ?
H19A C19 H19B 107.6 . . ?
C24 C20 C21 116.3(2) . . ?
C24 C20 C19 124.1(2) . . ?
C21 C20 C19 119.6(2) . . ?
C22 C21 C20 120.2(3) . . ?
C22 C21 H21 119.9 . . ?
C20 C21 H21 119.9 . . ?
N4 C22 C21 123.4(3) . . ?
N4 C22 H22 118.3 . . ?
C21 C22 H22 118.3 . . ?
N4 C23 C24 123.6(2) . . ?
N4 C23 H23 118.2 . . ?
C24 C23 H23 118.2 . . ?
C20 C24 C23 120.4(2) . . ?
C20 C24 H24 119.8 . . ?
C23 C24 H24 119.8 . . ?
O3 C25 O4 124.5(2) . . ?
O3 C25 C26 116.8(2) . . ?
O4 C25 C26 118.6(2) . . ?
C27 C26 C31 119.0(2) . . ?
C27 C26 C25 121.3(2) . . ?
C31 C26 C25 119.6(2) . . ?
C26 C27 C28 119.3(2) . . ?
C26 C27 C32 123.5(2) . . ?
C28 C27 C32 117.1(2) . . ?
C29 C28 C27 120.5(3) . . ?
C29 C28 H28 119.7 . . ?
C27 C28 H28 119.7 . . ?
C30 C29 C28 120.5(3) . . ?
C30 C29 H29 119.7 . . ?
C28 C29 H29 119.7 . . ?
C29 C30 C31 119.7(3) . . ?
C29 C30 H30 120.2 . . ?
C31 C30 H30 120.2 . . ?
C30 C31 C26 121.0(3) . . ?
C30 C31 H31 119.5 . . ?
C26 C31 H31 119.5 . . ?
O6 C32 O5 125.3(2) . . ?
O6 C32 C27 116.7(2) . . ?
O5 C32 C27 117.9(2) . . ?

loop_
_geom_bond_atom_site_label_1
_geom_bond_atom_site_label_2
_geom_bond_distance
_geom_bond_site_symmetry_2
_geom_bond_publ_flag
Ni1 O3 2.0497(15) . ?
Ni1 O3W 2.0640(17) . ?
Ni1 O2W 2.0812(16) . ?
Ni1 N1 2.089(2) . ?
Ni1 N4 2.0917(19) 1_465 ?
Ni1 O1W 2.1050(17) . ?
O1W H1A 0.8908 . ?
O1W H1B 0.8857 . ?
O2W H2A 0.8945 . ?
O2W H2B 0.8852 . ?
O3W H3A 0.8823 . ?
O3W H3B 0.8807 . ?
O4W H4A 0.8876 . ?
O4W H4B 0.8934 . ?
O1 C7 1.228(3) . ?
O2 C18 1.230(3) . ?
O3 C25 1.255(3) . ?
O4 C25 1.260(3) . ?
O5 C32 1.267(3) . ?
O6 C32 1.243(3) . ?
N1 C5 1.334(3) . ?
N1 C1 1.334(3) . ?
N2 C7 1.328(4) . ?
N2 C6 1.455(3) . ?
N2 H2 0.8600 . ?
N3 C18 1.339(3) . ?
N3 C19 1.449(3) . ?
N3 H3 0.8600 . ?
N4 C23 1.324(3) . ?
N4 C22 1.330(3) . ?
N4 Ni1 2.0917(19) 1_645 ?
C1 C2 1.379(4) . ?
C1 H1 0.9300 . ?
C2 C3 1.384(3) . ?
C2 H2C 0.9300 . ?
C3 C4 1.374(3) . ?
C3 C6 1.512(4) . ?
C4 C5 1.373(3) . ?
C4 H4 0.9300 . ?
C5 H5 0.9300 . ?
C6 H6A 0.9700 . ?
C6 H6B 0.9700 . ?
C7 C8 1.510(4) . ?
C8 C17 1.360(4) . ?
C8 C9 1.418(4) . ?
C9 C10 1.422(3) . ?
C9 C14 1.423(4) . ?
C10 C11 1.354(4) . ?
C10 H10 0.9300 . ?
C11 C12 1.387(4) . ?
C11 H11 0.9300 . ?
C12 C13 1.354(4) . ?
C12 H12 0.9300 . ?
C13 C14 1.418(4) . ?
C13 H13 0.9300 . ?
C14 C15 1.429(3) . ?
C15 C16 1.365(4) . ?
C15 C18 1.501(4) . ?
C16 C17 1.401(4) . ?
C16 H16 0.9300 . ?
C17 H17 0.9300 . ?
C19 C20 1.511(3) . ?
C19 H19A 0.9700 . ?
C19 H19B 0.9700 . ?
C20 C24 1.360(4) . ?
C20 C21 1.378(4) . ?
C21 C22 1.378(4) . ?
C21 H21 0.9300 . ?
C22 H22 0.9300 . ?
C23 C24 1.381(3) . ?
C23 H23 0.9300 . ?
C24 H24 0.9300 . ?
C25 C26 1.508(3) . ?
C26 C27 1.389(3) . ?
C26 C31 1.394(3) . ?
C27 C28 1.393(3) . ?
C27 C32 1.511(3) . ?
C28 C29 1.378(4) . ?
C28 H28 0.9300 . ?
C29 C30 1.364(4) . ?
C29 H29 0.9300 . ?
C30 C31 1.381(4) . ?
C30 H30 0.9300 . ?
C31 H31 0.9300 . ?

loop_
_geom_hbond_atom_site_label_D
_geom_hbond_atom_site_label_H
_geom_hbond_atom_site_label_A
_geom_hbond_distance_DH
_geom_hbond_distance_HA
_geom_hbond_distance_DA
_geom_hbond_angle_DHA
_geom_hbond_site_symmetry_A
O1W H1A O5 0.89 1.99 2.875(2) 177 .
O1W H1B O4 0.89 2.02 2.868(2) 159 2_546
O2W H2A O5 0.89 1.80 2.690(2) 171 2_556
O2W H2B O4 0.89 1.89 2.759(2) 168 .
O3W H3A O6 0.88 1.81 2.685(2) 171 2_556
O3W H3B O4W 0.88 1.93 2.797(3) 168 .
O4W H4A O1 0.89 2.09 2.976(3) 173 2_556
O4W H4B O5 0.89 1.96 2.850(3) 174 .
N2 H2 O2 0.86 1.97 2.824(3) 172 3_646
N3 H3 O4 0.86 2.23 3.065(3) 165 1_545

loop_
_geom_torsion_atom_site_label_1
_geom_torsion_atom_site_label_2
_geom_torsion_atom_site_label_3
_geom_torsion_atom_site_label_4
_geom_torsion
_geom_torsion_site_symmetry_1
_geom_torsion_site_symmetry_2
_geom_torsion_site_symmetry_3
_geom_torsion_site_symmetry_4
_geom_torsion_publ_flag
C5 N1 C1 C2 2.1(4) . . . . ?
Ni1 N1 C1 C2 -175.0(2) . . . . ?
N1 C1 C2 C3 -1.1(4) . . . . ?
C1 C2 C3 C4 -1.0(4) . . . . ?
C1 C2 C3 C6 179.9(3) . . . . ?
C2 C3 C4 C5 2.1(4) . . . . ?
C6 C3 C4 C5 -178.8(3) . . . . ?
C1 N1 C5 C4 -0.9(4) . . . . ?
Ni1 N1 C5 C4 176.2(2) . . . . ?
C3 C4 C5 N1 -1.2(4) . . . . ?
C7 N2 C6 C3 66.6(4) . . . . ?
C4 C3 C6 N2 23.7(4) . . . . ?
C2 C3 C6 N2 -157.2(3) . . . . ?
C6 N2 C7 O1 -2.4(4) . . . . ?
C6 N2 C7 C8 178.2(2) . . . . ?
O1 C7 C8 C17 -110.6(4) . . . . ?
N2 C7 C8 C17 68.8(4) . . . . ?
O1 C7 C8 C9 70.4(4) . . . . ?
N2 C7 C8 C9 -110.2(3) . . . . ?
C17 C8 C9 C10 178.3(3) . . . . ?
C7 C8 C9 C10 -2.7(4) . . . . ?
C17 C8 C9 C14 -2.3(4) . . . . ?
C7 C8 C9 C14 176.7(2) . . . . ?
C8 C9 C10 C11 178.1(3) . . . . ?
C14 C9 C10 C11 -1.3(4) . . . . ?
C9 C10 C11 C12 -0.8(5) . . . . ?
C10 C11 C12 C13 2.2(5) . . . . ?
C11 C12 C13 C14 -1.4(5) . . . . ?
C12 C13 C14 C9 -0.8(4) . . . . ?
C12 C13 C14 C15 177.6(3) . . . . ?
C8 C9 C14 C13 -177.4(2) . . . . ?
C10 C9 C14 C13 2.1(4) . . . . ?
C8 C9 C14 C15 4.2(4) . . . . ?
C10 C9 C14 C15 -176.4(2) . . . . ?
C13 C14 C15 C16 178.9(3) . . . . ?
C9 C14 C15 C16 -2.8(4) . . . . ?
C13 C14 C15 C18 -0.3(4) . . . . ?
C9 C14 C15 C18 178.1(2) . . . . ?
C14 C15 C16 C17 -0.6(5) . . . . ?
C18 C15 C16 C17 178.6(3) . . . . ?
C9 C8 C17 C16 -1.0(5) . . . . ?
C7 C8 C17 C16 179.9(3) . . . . ?
C15 C16 C17 C8 2.5(5) . . . . ?
C19 N3 C18 O2 1.4(4) . . . . ?
C19 N3 C18 C15 -178.4(2) . . . . ?
C16 C15 C18 O2 -137.0(3) . . . . ?
C14 C15 C18 O2 42.2(4) . . . . ?
C16 C15 C18 N3 42.9(4) . . . . ?
C14 C15 C18 N3 -137.9(2) . . . . ?
C18 N3 C19 C20 98.0(3) . . . . ?
N3 C19 C20 C24 1.3(4) . . . . ?
N3 C19 C20 C21 -178.5(2) . . . . ?
C24 C20 C21 C22 2.4(4) . . . . ?
C19 C20 C21 C22 -177.8(3) . . . . ?
C23 N4 C22 C21 -2.1(5) . . . . ?
Ni1 N4 C22 C21 179.7(3) 1_645 . . . ?
C20 C21 C22 N4 0.4(5) . . . . ?
C22 N4 C23 C24 1.0(4) . . . . ?
Ni1 N4 C23 C24 179.2(2) 1_645 . . . ?
C21 C20 C24 C23 -3.5(4) . . . . ?
C19 C20 C24 C23 176.7(2) . . . . ?
N4 C23 C24 C20 1.9(4) . . . . ?
Ni1 O3 C25 O4 -10.4(4) . . . . ?
Ni1 O3 C25 C26 173.23(15) . . . . ?
O3 C25 C26 C27 2.8(3) . . . . ?
O4 C25 C26 C27 -173.8(2) . . . . ?
O3 C25 C26 C31 179.3(2) . . . . ?
O4 C25 C26 C31 2.8(3) . . . . ?
C31 C26 C27 C28 -0.1(4) . . . . ?
C25 C26 C27 C28 176.5(2) . . . . ?
C31 C26 C27 C32 -177.6(2) . . . . ?
C25 C26 C27 C32 -1.0(4) . . . . ?
C26 C27 C28 C29 -0.1(4) . . . . ?
C32 C27 C28 C29 177.5(3) . . . . ?
C27 C28 C29 C30 0.3(5) . . . . ?
C28 C29 C30 C31 -0.2(5) . . . . ?
C29 C30 C31 C26 0.0(4) . . . . ?
C27 C26 C31 C30 0.2(4) . . . . ?
C25 C26 C31 C30 -176.5(2) . . . . ?
C26 C27 C32 O6 98.1(3) . . . . ?
C28 C27 C32 O6 -79.4(3) . . . . ?
C26 C27 C32 O5 -85.6(3) . . . . ?
C28 C27 C32 O5 96.9(3) . . . . ?
